data_1536827
loop_
_publ_author_name
'Yartys', V.A.'
'Mitrokhin, S.V.'
'Verbetskii, V.N.'
'Semenenko, K.N.'

_publ_section_title
;
 Crystal structure of Ti Fe1.16 V0.84 D1.9.
;
_journal_name_full 'Zhurnal Neorganicheskoi Khimii'
_journal_page_first 32
_journal_page_last 37
_journal_volume 37
_journal_year 1992
_chemical_formula_sum 'D1.9 Fe1.16 Ti V0.84'
_chemical_name_systematic 'Ti Fe1.16 V0.84 D1.9'
_space_group_IT_number 194
_symmetry_space_group_name_Hall '-P 6c 2c'
_symmetry_space_group_name_H-M 'P 63/m m c'
_cell_angle_alpha 90
_cell_angle_beta 90
_cell_angle_gamma 120
_cell_formula_units_Z 4
_cell_length_a 5.067
_cell_length_b 5.067
_cell_length_c 8.28
_cell_volume 184.104
_citation_journal_id_ASTM ZNOKAQ
_cod_data_source_file Yartys_ZNOKAQ_1992_1247.cif
_cod_data_source_block D1.9Fe1.16Ti1V0.84
_cod_original_cell_volume 184.1038
_cod_original_formula_sum 'D1.9 Fe1.16 Ti1 V0.84'
_cod_database_code 1536827

loop_
_symmetry_equiv_pos_as_xyz
x,y,z
x-y,x,z+1/2
-y,x-y,z
-x,-y,z+1/2
-x+y,-x,z
y,-x+y,z+1/2
-y,-x,-z+1/2
x-y,-y,-z
x,x-y,-z+1/2
y,x,-z
-x+y,y,-z+1/2
-x,-x+y,-z
-x,-y,-z
-x+y,-x,-z-1/2
y,-x+y,-z
x,y,-z-1/2
x-y,x,-z
-y,x-y,-z-1/2
y,x,z-1/2
-x+y,y,z
-x,-x+y,z-1/2
-y,-x,z
x-y,-y,z-1/2
x,x-y,z

loop_
_atom_site_label
_atom_site_type_symbol
_atom_site_fract_x
_atom_site_fract_y
_atom_site_fract_z
_atom_site_occupancy
_atom_site_U_iso_or_equiv
Fe2 Fe 0.834 0.668 0.25 0.65 0.0
Fe1 Fe 0 0 0 0.38 0.0
V1 V 0 0 0 0.62 0.0
D1 D 0.245 0.49 0.25 0.29 0.0
Ti1 Ti 0.3333 0.6667 0.0705 1 0.0
V2 V 0.834 0.668 0.25 0.35 0.0
D2 D 0.31 0.364 0.932 0.24 0.0
